data_2018671
loop_
_publ_author_name
'Langer, Vratislav'
'Mach, Pavol'
'Gyepesov\'a, Dalma'
'Andrez\'alov\'a, Lucia'
'Koh\'utov\'a, M\'aria'

_publ_section_title
;
 X-ray and DFT studies of a mono- and binuclear copper(II) ionic compound
 containing a Schiff base
;
_journal_coeditor_code SK3453
_journal_issue 11
_journal_name_full 'Acta Crystallographica Section C'
_journal_page_first m326
_journal_page_last m328
_journal_paper_doi 10.1107/S010827011204276X
_journal_volume 68
_journal_year 2012
_chemical_formula_iupac '[Cu (C3 H4 N2)4 (C2 H6 O)2] [Cu2 (C15 H14 N3 O5)2]'
_chemical_formula_moiety 'C16 H28 Cu N8 O2 2+, C30 H28 Cu2 N6 O10 2-'
_chemical_formula_sum 'C46 H56 Cu3 N14 O12'
_chemical_formula_weight 1187.67
_chemical_name_systematic
;
<i>trans</i>-bis(ethanol-\k<i>O</i>)tetrakis(1<i>H</i>-imidazole-
\k<i>N</i>^3^)copper(II) bis[\m-<i>N</i>-(2-oxidobenzylidene)-D,L-glutamato]-
\k^4^<i>O</i>^1^,<i>N</i>,<i>O</i>^2'^:<i>O</i>^2'^;\
\k^4^<i>O</i>^2'^:<i>O</i>^1^,<i>N</i>,<i>O</i>^2'^-bis[(1<i>H</i>-imidazole-
\k<i>N</i>^3^)cuprate(II)]
;
_space_group_IT_number 2
_symmetry_cell_setting triclinic
_symmetry_space_group_name_Hall '-P 1'
_symmetry_space_group_name_H-M 'P -1'
_atom_sites_solution_hydrogens geom
_atom_sites_solution_primary direct
_atom_sites_solution_secondary difmap
_audit_creation_method SHELXL-97
_cell_angle_alpha 96.6070(10)
_cell_angle_beta 95.1340(10)
_cell_angle_gamma 96.3940(10)
_cell_formula_units_Z 1
_cell_length_a 8.02750(10)
_cell_length_b 9.94010(10)
_cell_length_c 16.84440(10)
_cell_measurement_reflns_used 8192
_cell_measurement_temperature 173(2)
_cell_measurement_theta_max 30.50
_cell_measurement_theta_min 2.08
_cell_volume 1319.71(2)
_computing_cell_refinement 'SAINT (Bruker, 2003)'
_computing_data_collection 'SMART (Bruker, 2003)'
_computing_data_reduction 'SAINT (Bruker, 2003) and SADABS (Sheldrick, 2003)'
_computing_molecular_graphics 'DIAMOND (Brandenburg, 2010)'
_computing_publication_material 'SHELXTL (Sheldrick, 2008)'
_computing_structure_refinement 'SHELXL97 (Sheldrick, 2008)'
_computing_structure_solution 'SHELXS97 (Sheldrick, 2008)'
_diffrn_ambient_temperature 173(2)
_diffrn_measured_fraction_theta_full 0.990
_diffrn_measured_fraction_theta_max 0.955
_diffrn_measurement_device_type 'Siemens SMART CCD area-detector'
_diffrn_measurement_method '\w scans'
_diffrn_radiation_monochromator graphite
_diffrn_radiation_source 'fine-focus sealed tube'
_diffrn_radiation_type MoK\a
_diffrn_radiation_wavelength 0.71073
_diffrn_reflns_av_R_equivalents 0.0259
_diffrn_reflns_av_sigmaI/netI 0.0275
_diffrn_reflns_limit_h_max 11
_diffrn_reflns_limit_h_min -11
_diffrn_reflns_limit_k_max 13
_diffrn_reflns_limit_k_min -14
_diffrn_reflns_limit_l_max 23
_diffrn_reflns_limit_l_min -23
_diffrn_reflns_number 19560
_diffrn_reflns_theta_full 30.00
_diffrn_reflns_theta_max 30.50
_diffrn_reflns_theta_min 2.08
_diffrn_standards_decay_% 0
_diffrn_standards_number 0
_exptl_absorpt_coefficient_mu 1.271
_exptl_absorpt_correction_T_max 0.8942
_exptl_absorpt_correction_T_min 0.5161
_exptl_absorpt_correction_type multi-scan
_exptl_absorpt_process_details '(SADABS; Sheldrick, 2003)'
_exptl_crystal_colour blue
_exptl_crystal_density_diffrn 1.494
_exptl_crystal_density_method 'not measured'
_exptl_crystal_description needle
_exptl_crystal_F_000 613
_exptl_crystal_size_max 0.60
_exptl_crystal_size_mid 0.12
_exptl_crystal_size_min 0.09
_refine_diff_density_max 0.648
_refine_diff_density_min -0.505
_refine_ls_extinction_method none
_refine_ls_goodness_of_fit_ref 1.000
_refine_ls_hydrogen_treatment constr
_refine_ls_matrix_type full
_refine_ls_number_parameters 342
_refine_ls_number_reflns 7695
_refine_ls_number_restraints 0
_refine_ls_restrained_S_all 1.000
_refine_ls_R_factor_all 0.0367
_refine_ls_R_factor_gt 0.0316
_refine_ls_shift/su_max 0.001
_refine_ls_shift/su_mean 0.000
_refine_ls_structure_factor_coef Fsqd
_refine_ls_weighting_details 'calc w=1/[\s^2^(Fo^2^)+(0.0487P)^2^+0.7014P] where P=(Fo^2^+2Fc^2^)/3'
_refine_ls_weighting_scheme calc
_refine_ls_wR_factor_gt 0.0834
_refine_ls_wR_factor_ref 0.0871
_reflns_number_gt 6910
_reflns_number_total 7695
_reflns_threshold_expression I>2\s(I)
_cod_data_source_file sk3453.cif
_cod_data_source_block I
_cod_database_code 2018671
_cod_database_fobs_code 2018671

loop_
_symmetry_equiv_pos_as_xyz
'x, y, z'
'-x, -y, -z'

loop_
_atom_site_type_symbol
_atom_site_label
_atom_site_fract_x
_atom_site_fract_y
_atom_site_fract_z
_atom_site_U_iso_or_equiv
_atom_site_adp_type
_atom_site_calc_flag
_atom_site_refinement_flags
_atom_site_occupancy
_atom_site_symmetry_multiplicity
Cu Cu1 0.13452(2) 0.630052(16) 0.479545(10) 0.01747(5) Uani d . 1 1
Cu Cu2 1.0000 0.0000 0.0000 0.01931(6) Uani d S 1 2
O O1 0.40911(19) 0.57001(14) 0.15490(9) 0.0419(3) Uani d . 1 1
O O2 0.40280(18) 0.34096(14) 0.13837(10) 0.0425(3) Uani d . 1 1
O O3 0.16929(14) 0.47814(10) 0.54060(6) 0.0206(2) Uani d . 1 1
O O5 0.10670(14) 0.78228(10) 0.41445(6) 0.0221(2) Uani d . 1 1
O O6 0.17486(17) 0.86298(11) 0.30070(7) 0.0297(3) Uani d . 1 1
N N1 0.23993(16) 0.55297(12) 0.38624(7) 0.0178(2) Uani d . 1 1
N N2 0.08240(16) 0.74564(12) 0.57708(7) 0.0192(2) Uani d . 1 1
N N3 -0.01714(18) 0.91090(13) 0.65249(8) 0.0235(3) Uani d . 1 1
H H3 -0.0641 0.9849 0.6662 0.028 Uiso calc R 1 1
C C1 0.34089(18) 0.45884(14) 0.38862(9) 0.0190(3) Uani d . 1 1
H H1 0.4084 0.4462 0.3455 0.023 Uiso calc R 1 1
C C2 0.35872(17) 0.37114(13) 0.45233(9) 0.0182(2) Uani d . 1 1
C C3 0.46818(19) 0.26835(14) 0.44106(10) 0.0224(3) Uani d . 1 1
H H3A 0.5250 0.2611 0.3939 0.027 Uiso calc R 1 1
C C4 0.4940(2) 0.17786(15) 0.49765(11) 0.0258(3) Uani d . 1 1
H H4 0.5674 0.1101 0.4892 0.031 Uiso calc R 1 1
C C5 0.4085(2) 0.18953(15) 0.56764(10) 0.0261(3) Uani d . 1 1
H H5 0.4232 0.1278 0.6060 0.031 Uiso calc R 1 1
C C6 0.3025(2) 0.29101(15) 0.58099(9) 0.0233(3) Uani d . 1 1
H H6 0.2484 0.2978 0.6290 0.028 Uiso calc R 1 1
C C7 0.27345(17) 0.38493(13) 0.52395(9) 0.0182(2) Uani d . 1 1
C C8 0.23665(19) 0.63546(14) 0.31764(8) 0.0191(3) Uani d . 1 1
H H8 0.3537 0.6555 0.3025 0.023 Uiso calc R 1 1
C C9 0.11962(19) 0.56409(15) 0.24275(9) 0.0223(3) Uani d . 1 1
H H9A 0.0057 0.5408 0.2592 0.027 Uiso calc R 1 1
H H9B 0.1103 0.6298 0.2032 0.027 Uiso calc R 1 1
C C10 0.17714(19) 0.43306(15) 0.20089(9) 0.0217(3) Uani d . 1 1
H H10A 0.0869 0.3904 0.1587 0.026 Uiso calc R 1 1
H H10B 0.1889 0.3684 0.2410 0.026 Uiso calc R 1 1
C C11 0.34439(19) 0.45190(15) 0.16194(9) 0.0221(3) Uani d . 1 1
C C12 0.1081(2) 0.72372(15) 0.65720(9) 0.0236(3) Uani d . 1 1
H H12 0.1598 0.6505 0.6762 0.028 Uiso calc R 1 1
C C13 0.0463(2) 0.82577(16) 0.70441(9) 0.0270(3) Uani d . 1 1
H H13 0.0471 0.8358 0.7612 0.032 Uiso calc R 1 1
C C14 0.0062(2) 0.85949(15) 0.57691(9) 0.0221(3) Uani d . 1 1
H H14 -0.0269 0.8986 0.5300 0.027 Uiso calc R 1 1
C C15 0.16902(19) 0.77178(14) 0.34626(8) 0.0189(3) Uani d . 1 1
N N1A 0.85635(16) -0.10789(13) 0.07061(7) 0.0205(2) Uani d . 1 1
N N3A 0.66783(19) -0.25775(15) 0.11300(9) 0.0304(3) Uani d . 1 1
H H3A1 0.5775 -0.3166 0.1132 0.036 Uiso calc R 1 1
C C2A 0.7109(2) -0.19082(17) 0.05029(10) 0.0262(3) Uani d . 1 1
H H2A 0.6470 -0.2013 -0.0008 0.031 Uiso calc R 1 1
C C4A 0.7912(2) -0.21658(19) 0.17611(11) 0.0318(4) Uani d . 1 1
H H4A 0.7950 -0.2465 0.2277 0.038 Uiso calc R 1 1
C C5A 0.9082(2) -0.12371(17) 0.14998(9) 0.0250(3) Uani d . 1 1
H H5A 1.0075 -0.0781 0.1808 0.030 Uiso calc R 1 1
N N1B 0.88269(16) 0.17106(13) 0.02825(8) 0.0209(2) Uani d . 1 1
N N3B 0.69987(18) 0.30377(15) 0.07838(9) 0.0290(3) Uani d . 1 1
H H3B 0.6203 0.3313 0.1068 0.035 Uiso calc R 1 1
C C2B 0.7615(2) 0.18189(17) 0.07787(10) 0.0263(3) Uani d . 1 1
H H2B 0.7236 0.1127 0.1089 0.032 Uiso calc R 1 1
C C4B 0.7850(2) 0.37652(18) 0.02618(11) 0.0327(4) Uani d . 1 1
H H4B 0.7687 0.4653 0.0137 0.039 Uiso calc R 1 1
C C5B 0.8982(2) 0.29490(17) -0.00431(11) 0.0300(3) Uani d . 1 1
H H5B 0.9750 0.3189 -0.0416 0.036 Uiso calc R 1 1
O O3C 0.77625(16) -0.07884(13) -0.12461(8) 0.0313(3) Uani d . 1 1
H H3C 0.7379 -0.1620 -0.1321 0.047 Uiso calc R 1 1
C C1C 0.5324(3) -0.0495(3) -0.22109(13) 0.0452(5) Uani d . 1 1
H H1C1 0.6021 -0.0452 -0.2658 0.068 Uiso calc R 1 1
H H1C2 0.4411 0.0072 -0.2282 0.068 Uiso calc R 1 1
H H1C3 0.4843 -0.1442 -0.2199 0.068 Uiso calc R 1 1
C C2C 0.6408(2) 0.0028(2) -0.14211(12) 0.0348(4) Uani d . 1 1
H H2C1 0.6904 0.0979 -0.1442 0.042 Uiso calc R 1 1
H H2C2 0.5679 0.0039 -0.0977 0.042 Uiso calc R 1 1

loop_
_atom_site_aniso_label
_atom_site_aniso_U_11
_atom_site_aniso_U_22
_atom_site_aniso_U_33
_atom_site_aniso_U_12
_atom_site_aniso_U_13
_atom_site_aniso_U_23
Cu1 0.02400(9) 0.01273(8) 0.01862(9) 0.00762(6) 0.00815(6) 0.00463(6)
Cu2 0.02176(12) 0.01692(11) 0.02207(12) 0.00350(9) 0.01122(9) 0.00634(9)
O1 0.0463(8) 0.0278(6) 0.0554(9) -0.0020(6) 0.0281(7) 0.0097(6)
O2 0.0348(7) 0.0274(6) 0.0667(10) 0.0042(5) 0.0272(7) -0.0052(6)
O3 0.0262(5) 0.0160(4) 0.0231(5) 0.0089(4) 0.0081(4) 0.0064(4)
O5 0.0315(6) 0.0166(5) 0.0225(5) 0.0110(4) 0.0115(4) 0.0072(4)
O6 0.0518(7) 0.0194(5) 0.0239(5) 0.0158(5) 0.0147(5) 0.0091(4)
N1 0.0236(6) 0.0130(5) 0.0182(5) 0.0055(4) 0.0055(4) 0.0026(4)
N2 0.0243(6) 0.0150(5) 0.0202(5) 0.0054(4) 0.0070(4) 0.0040(4)
N3 0.0328(7) 0.0162(5) 0.0234(6) 0.0076(5) 0.0089(5) 0.0007(4)
C1 0.0223(6) 0.0153(6) 0.0208(6) 0.0059(5) 0.0063(5) 0.0017(5)
C2 0.0192(6) 0.0123(5) 0.0238(6) 0.0038(5) 0.0025(5) 0.0030(5)
C3 0.0224(7) 0.0149(6) 0.0311(7) 0.0065(5) 0.0049(6) 0.0026(5)
C4 0.0240(7) 0.0139(6) 0.0408(9) 0.0076(5) 0.0020(6) 0.0051(6)
C5 0.0267(7) 0.0173(6) 0.0356(8) 0.0050(5) -0.0010(6) 0.0102(6)
C6 0.0261(7) 0.0200(6) 0.0259(7) 0.0057(5) 0.0029(5) 0.0087(5)
C7 0.0189(6) 0.0127(5) 0.0240(6) 0.0035(5) 0.0024(5) 0.0048(5)
C8 0.0261(7) 0.0154(6) 0.0178(6) 0.0073(5) 0.0056(5) 0.0033(5)
C9 0.0228(7) 0.0226(7) 0.0225(7) 0.0067(5) 0.0044(5) 0.0018(5)
C10 0.0228(7) 0.0199(6) 0.0223(6) 0.0022(5) 0.0061(5) -0.0008(5)
C11 0.0239(7) 0.0211(6) 0.0211(6) 0.0004(5) 0.0049(5) 0.0024(5)
C12 0.0319(8) 0.0181(6) 0.0223(7) 0.0062(6) 0.0037(6) 0.0051(5)
C13 0.0414(9) 0.0204(7) 0.0201(7) 0.0049(6) 0.0071(6) 0.0026(5)
C14 0.0313(7) 0.0166(6) 0.0205(6) 0.0078(5) 0.0062(5) 0.0032(5)
C15 0.0249(7) 0.0139(6) 0.0192(6) 0.0063(5) 0.0043(5) 0.0022(5)
N1A 0.0222(6) 0.0194(5) 0.0218(6) 0.0023(4) 0.0089(4) 0.0061(4)
N3A 0.0298(7) 0.0246(6) 0.0388(8) -0.0027(5) 0.0148(6) 0.0098(6)
C2A 0.0245(7) 0.0263(7) 0.0284(7) -0.0010(6) 0.0082(6) 0.0061(6)
C4A 0.0382(9) 0.0341(9) 0.0285(8) 0.0072(7) 0.0151(7) 0.0148(7)
C5A 0.0279(7) 0.0266(7) 0.0222(7) 0.0046(6) 0.0080(6) 0.0053(5)
N1B 0.0224(6) 0.0200(6) 0.0216(6) 0.0029(4) 0.0071(4) 0.0035(4)
N3B 0.0256(6) 0.0272(7) 0.0356(7) 0.0085(5) 0.0101(5) -0.0006(6)
C2B 0.0241(7) 0.0251(7) 0.0322(8) 0.0052(6) 0.0117(6) 0.0044(6)
C4B 0.0416(10) 0.0242(7) 0.0358(9) 0.0123(7) 0.0108(7) 0.0051(6)
C5B 0.0412(9) 0.0222(7) 0.0307(8) 0.0087(6) 0.0149(7) 0.0077(6)
O3C 0.0282(6) 0.0246(6) 0.0413(7) 0.0017(5) 0.0059(5) 0.0051(5)
C1C 0.0386(10) 0.0560(13) 0.0396(10) -0.0023(9) -0.0003(8) 0.0113(9)
C2C 0.0288(8) 0.0340(9) 0.0420(10) 0.0044(7) 0.0058(7) 0.0044(7)

loop_
_atom_type_symbol
_atom_type_description
_atom_type_scat_dispersion_real
_atom_type_scat_dispersion_imag
_atom_type_scat_source
C C 0.0033 0.0016 'International Tables Vol C Tables 4.2.6.8 and 6.1.1.4'
H H 0.0000 0.0000 'International Tables Vol C Tables 4.2.6.8 and 6.1.1.4'
N N 0.0061 0.0033 'International Tables Vol C Tables 4.2.6.8 and 6.1.1.4'
O O 0.0106 0.0060 'International Tables Vol C Tables 4.2.6.8 and 6.1.1.4'
Cu Cu 0.3201 1.2651 'International Tables Vol C Tables 4.2.6.8 and 6.1.1.4'

loop_
_geom_angle_atom_site_label_1
_geom_angle_atom_site_label_2
_geom_angle_atom_site_label_3
_geom_angle_site_symmetry_1
_geom_angle_site_symmetry_3
_geom_angle
O3 Cu1 N1 . . 94.15(5)
O3 Cu1 O5 . . 177.53(4)
N1 Cu1 O5 . . 83.52(4)
O3 Cu1 N2 . . 91.78(5)
N1 Cu1 N2 . . 164.51(5)
O5 Cu1 N2 . . 90.28(5)
N1A Cu2 N1A . 2_755 180.0
N1A Cu2 N1B . 2_755 88.77(5)
N1A Cu2 N1B 2_755 2_755 91.23(5)
N1A Cu2 N1B . . 91.23(5)
N1A Cu2 N1B 2_755 . 88.77(5)
N1B Cu2 N1B 2_755 . 180.0
C7 O3 Cu1 . . 125.14(9)
C15 O5 Cu1 . . 115.76(9)
C1 N1 C8 . . 119.38(12)
C1 N1 Cu1 . . 124.10(10)
C8 N1 Cu1 . . 114.46(8)
C14 N2 C12 . . 106.09(12)
C14 N2 Cu1 . . 125.46(10)
C12 N2 Cu1 . . 128.38(10)
C14 N3 C13 . . 107.60(12)
C14 N3 H3 . . 126.2
C13 N3 H3 . . 126.2
N1 C1 C2 . . 125.43(13)
N1 C1 H1 . . 117.3
C2 C1 H1 . . 117.3
C3 C2 C7 . . 119.86(13)
C3 C2 C1 . . 116.69(13)
C7 C2 C1 . . 123.44(12)
C4 C3 C2 . . 121.76(14)
C4 C3 H3A . . 119.1
C2 C3 H3A . . 119.1
C3 C4 C5 . . 118.65(13)
C3 C4 H4 . . 120.7
C5 C4 H4 . . 120.7
C6 C5 C4 . . 120.85(14)
C6 C5 H5 . . 119.6
C4 C5 H5 . . 119.6
C5 C6 C7 . . 121.67(14)
C5 C6 H6 . . 119.2
C7 C6 H6 . . 119.2
O3 C7 C6 . . 118.17(13)
O3 C7 C2 . . 124.64(12)
C6 C7 C2 . . 117.19(12)
N1 C8 C9 . . 113.10(12)
N1 C8 C15 . . 107.57(11)
C9 C8 C15 . . 107.96(11)
N1 C8 H8 . . 109.4
C9 C8 H8 . . 109.4
C15 C8 H8 . . 109.4
C10 C9 C8 . . 115.32(12)
C10 C9 H9A . . 108.4
C8 C9 H9A . . 108.4
C10 C9 H9B . . 108.4
C8 C9 H9B . . 108.4
H9A C9 H9B . . 107.5
C9 C10 C11 . . 116.10(12)
C9 C10 H10A . . 108.3
C11 C10 H10A . . 108.3
C9 C10 H10B . . 108.3
C11 C10 H10B . . 108.3
H10A C10 H10B . . 107.4
O1 C11 O2 . . 125.82(15)
O1 C11 C10 . . 119.14(14)
O2 C11 C10 . . 115.03(13)
C13 C12 N2 . . 108.89(13)
C13 C12 H12 . . 125.6
N2 C12 H12 . . 125.6
N3 C13 C12 . . 106.43(13)
N3 C13 H13 . . 126.8
C12 C13 H13 . . 126.8
N2 C14 N3 . . 110.98(13)
N2 C14 H14 . . 124.5
N3 C14 H14 . . 124.5
O6 C15 O5 . . 124.23(13)
O6 C15 C8 . . 117.82(12)
O5 C15 C8 . . 117.92(12)
C2A N1A C5A . . 106.18(13)
C2A N1A Cu2 . . 129.31(11)
C5A N1A Cu2 . . 123.92(10)
C2A N3A C4A . . 107.62(14)
C2A N3A H3A1 . . 126.2
C4A N3A H3A1 . . 126.2
N1A C2A N3A . . 110.66(15)
N1A C2A H2A . . 124.7
N3A C2A H2A . . 124.7
C5A C4A N3A . . 106.91(14)
C5A C4A H4A . . 126.5
N3A C4A H4A . . 126.5
C4A C5A N1A . . 108.63(15)
C4A C5A H5A . . 125.7
N1A C5A H5A . . 125.7
C2B N1B C5B . . 104.89(13)
C2B N1B Cu2 . . 126.15(11)
C5B N1B Cu2 . . 128.71(10)
C2B N3B C4B . . 107.39(14)
C2B N3B H3B . . 126.3
C4B N3B H3B . . 126.3
N1B C2B N3B . . 111.79(14)
N1B C2B H2B . . 124.1
N3B C2B H2B . . 124.1
C5B C4B N3B . . 106.42(15)
C5B C4B H4B . . 126.8
N3B C4B H4B . . 126.8
C4B C5B N1B . . 109.50(15)
C4B C5B H5B . . 125.3
N1B C5B H5B . . 125.3
C2C O3C H3C . . 109.5
C2C C1C H1C1 . . 109.5
C2C C1C H1C2 . . 109.5
H1C1 C1C H1C2 . . 109.5
C2C C1C H1C3 . . 109.5
H1C1 C1C H1C3 . . 109.5
H1C2 C1C H1C3 . . 109.5
O3C C2C C1C . . 113.49(17)
O3C C2C H2C1 . . 108.9
C1C C2C H2C1 . . 108.9
O3C C2C H2C2 . . 108.9
C1C C2C H2C2 . . 108.9
H2C1 C2C H2C2 . . 107.7

loop_
_geom_bond_atom_site_label_1
_geom_bond_atom_site_label_2
_geom_bond_site_symmetry_2
_geom_bond_distance
_geom_bond_publ_flag
Cu1 O3 . 1.9533(10) y
Cu1 N1 . 1.9694(12) y
Cu1 O5 . 1.9887(10) y
Cu1 N2 . 1.9974(12) y
Cu2 N1A . 2.0391(12) y
Cu2 N1A 2_755 2.0391(12) ?
Cu2 N1B 2_755 2.0628(13) ?
Cu2 N1B . 2.0628(13) y
O1 C11 . 1.2528(19) ?
O2 C11 . 1.281(2) ?
O3 C7 . 1.3383(16) ?
O5 C15 . 1.2911(17) ?
O6 C15 . 1.2531(17) ?
N1 C1 . 1.3061(18) ?
N1 C8 . 1.4918(17) ?
N2 C14 . 1.3452(18) ?
N2 C12 . 1.3926(19) ?
N3 C14 . 1.3533(19) ?
N3 C13 . 1.388(2) ?
N3 H3 . 0.8800 ?
C1 C2 . 1.4653(19) ?
C1 H1 . 0.9500 ?
C2 C3 . 1.4274(19) ?
C2 C7 . 1.440(2) ?
C3 C4 . 1.401(2) ?
C3 H3A . 0.9500 ?
C4 C5 . 1.416(2) ?
C4 H4 . 0.9500 ?
C5 C6 . 1.402(2) ?
C5 H5 . 0.9500 ?
C6 C7 . 1.4366(19) ?
C6 H6 . 0.9500 ?
C8 C9 . 1.553(2) ?
C8 C15 . 1.5569(19) ?
C8 H8 . 1.0000 ?
C9 C10 . 1.545(2) ?
C9 H9A . 0.9900 ?
C9 H9B . 0.9900 ?
C10 C11 . 1.549(2) ?
C10 H10A . 0.9900 ?
C10 H10B . 0.9900 ?
C12 C13 . 1.380(2) ?
C12 H12 . 0.9500 ?
C13 H13 . 0.9500 ?
C14 H14 . 0.9500 ?
N1A C2A . 1.345(2) ?
N1A C5A . 1.396(2) ?
N3A C2A . 1.362(2) ?
N3A C4A . 1.378(2) ?
N3A H3A1 . 0.8800 ?
C2A H2A . 0.9500 ?
C4A C5A . 1.379(2) ?
C4A H4A . 0.9500 ?
C5A H5A . 0.9500 ?
N1B C2B . 1.3432(19) ?
N1B C5B . 1.402(2) ?
N3B C2B . 1.358(2) ?
N3B C4B . 1.381(2) ?
N3B H3B . 0.8800 ?
C2B H2B . 0.9500 ?
C4B C5B . 1.379(2) ?
C4B H4B . 0.9500 ?
C5B H5B . 0.9500 ?
O3C C2C . 1.456(2) ?
O3C H3C . 0.8400 ?
C1C C2C . 1.527(3) ?
C1C H1C1 . 0.9800 ?
C1C H1C2 . 0.9800 ?
C1C H1C3 . 0.9800 ?
C2C H2C1 . 0.9900 ?
C2C H2C2 . 0.9900 ?

loop_
_geom_hbond_atom_site_label_D
_geom_hbond_atom_site_label_H
_geom_hbond_atom_site_label_A
_geom_hbond_site_symmetry_A
_geom_hbond_distance_DH
_geom_hbond_distance_HA
_geom_hbond_distance_DA
_geom_hbond_angle_DHA
O3C H3C O2 2_655 0.84 1.99 2.8064(18) 166
N3B H3B O2 . 0.88 1.88 2.7178(19) 158
N3 H3 O6 2_576 0.88 1.89 2.7716(16) 176
N3A H3A1 O1 1_545 0.88 1.90 2.7370(19) 159
C2A H2A O2 2_655 0.95 2.54 3.353(2) 144
C2B H2B N1A . 0.95 2.58 3.052(2) 111
C5A H5A O3C 2_755 0.95 2.53 3.148(2) 123
C5A H5A O6 1_645 0.95 2.49 3.196(2) 131
C1C H1C1 O6 2_665 0.98 2.56 3.306(3) 133
C14 H14 O5 . 0.95 2.53 2.9629(18) 108

loop_
_geom_torsion_atom_site_label_1
_geom_torsion_atom_site_label_2
_geom_torsion_atom_site_label_3
_geom_torsion_atom_site_label_4
_geom_torsion_site_symmetry_1
_geom_torsion
N1 Cu1 O3 C7 . 15.35(12)
N2 Cu1 O3 C7 . -150.33(12)
N1 Cu1 O5 C15 . -2.52(11)
N2 Cu1 O5 C15 . 163.26(11)
O3 Cu1 N1 C1 . -19.06(12)
O5 Cu1 N1 C1 . 160.14(12)
N2 Cu1 N1 C1 . 93.2(2)
O3 Cu1 N1 C8 . 177.42(10)
O5 Cu1 N1 C8 . -3.39(10)
N2 Cu1 N1 C8 . -70.4(2)
O3 Cu1 N2 C14 . -163.51(13)
N1 Cu1 N2 C14 . 84.0(2)
O5 Cu1 N2 C14 . 17.84(13)
O3 Cu1 N2 C12 . 13.09(13)
N1 Cu1 N2 C12 . -99.4(2)
O5 Cu1 N2 C12 . -165.56(13)
C8 N1 C1 C2 . 179.41(13)
Cu1 N1 C1 C2 . 16.6(2)
N1 C1 C2 C3 . 176.04(14)
N1 C1 C2 C7 . -4.4(2)
C7 C2 C3 C4 . 0.9(2)
C1 C2 C3 C4 . -179.50(14)
C2 C3 C4 C5 . 0.1(2)
C3 C4 C5 C6 . -1.2(2)
C4 C5 C6 C7 . 1.3(2)
Cu1 O3 C7 C6 . 171.46(10)
Cu1 O3 C7 C2 . -8.9(2)
C5 C6 C7 O3 . 179.37(14)
C5 C6 C7 C2 . -0.3(2)
C3 C2 C7 O3 . 179.57(13)
C1 C2 C7 O3 . 0.0(2)
C3 C2 C7 C6 . -0.8(2)
C1 C2 C7 C6 . 179.67(13)
C1 N1 C8 C9 . 83.97(16)
Cu1 N1 C8 C9 . -111.66(11)
C1 N1 C8 C15 . -156.90(13)
Cu1 N1 C8 C15 . 7.47(14)
N1 C8 C9 C10 . -66.68(16)
C15 C8 C9 C10 . 174.41(12)
C8 C9 C10 C11 . -65.05(17)
C9 C10 C11 O1 . -11.1(2)
C9 C10 C11 O2 . 169.94(15)
C14 N2 C12 C13 . 0.00(18)
Cu1 N2 C12 C13 . -177.12(11)
C14 N3 C13 C12 . 0.30(19)
N2 C12 C13 N3 . -0.18(19)
C12 N2 C14 N3 . 0.20(18)
Cu1 N2 C14 N3 . 177.42(10)
C13 N3 C14 N2 . -0.31(19)
Cu1 O5 C15 O6 . -174.04(12)
Cu1 O5 C15 C8 . 7.78(17)
N1 C8 C15 O6 . 171.77(13)
C9 C8 C15 O6 . -65.87(17)
N1 C8 C15 O5 . -9.93(18)
C9 C8 C15 O5 . 112.43(14)
N1B Cu2 N1A C2A 2_755 -85.74(14)
N1B Cu2 N1A C2A . 94.27(14)
N1B Cu2 N1A C5A 2_755 84.19(12)
N1B Cu2 N1A C5A . -95.81(12)
C5A N1A C2A N3A . 0.30(18)
Cu2 N1A C2A N3A . 171.61(11)
C4A N3A C2A N1A . -0.3(2)
C2A N3A C4A C5A . 0.2(2)
N3A C4A C5A N1A . 0.01(19)
C2A N1A C5A C4A . -0.19(18)
Cu2 N1A C5A C4A . -172.09(11)
N1A Cu2 N1B C2B . 1.01(14)
N1A Cu2 N1B C2B 2_755 -178.99(14)
N1A Cu2 N1B C5B . -172.51(14)
N1A Cu2 N1B C5B 2_755 7.49(14)
C5B N1B C2B N3B . 0.21(19)
Cu2 N1B C2B N3B . -174.57(11)
C4B N3B C2B N1B . 0.1(2)
C2B N3B C4B C5B . -0.4(2)
N3B C4B C5B N1B . 0.5(2)
C2B N1B C5B C4B . -0.5(2)
Cu2 N1B C5B C4B . 174.13(12)
